data_4088391
loop_
_publ_author_name
'Xiang, Li'
'Xie, Zuowei'

_publ_section_title
;
 Reaction of [\h1:\h5-(R2NCH2CH2)C2B9H10]TaMe3 with Isonitriles: Effects
 of Nitrogen Substituents on Product Formation
;
_journal_issue 10
_journal_name_full Organometallics
_journal_page_first 1430
_journal_paper_doi 10.1021/acs.organomet.6b00053
_journal_volume 35
_journal_year 2016
_chemical_formula_sum 'C19 H40 B9 N2 O Ta'
_chemical_formula_weight 590.77
_space_group_IT_number 19
_space_group_name_Hall 'P 2ac 2ab'
_space_group_name_H-M_alt 'P 21 21 21'
_symmetry_cell_setting orthorhombic
_symmetry_space_group_name_H-M 'P 21 21 21'
_atom_sites_solution_hydrogens geom
_atom_sites_solution_primary direct
_atom_sites_solution_secondary difmap
_audit_creation_method SHELXL-97
_cell_angle_alpha 90.00
_cell_angle_beta 90.00
_cell_angle_gamma 90.00
_cell_formula_units_Z 4
_cell_length_a 9.8998(8)
_cell_length_b 12.2393(9)
_cell_length_c 21.0855(16)
_cell_measurement_reflns_used 399
_cell_measurement_temperature 296(2)
_cell_measurement_theta_max 15
_cell_measurement_theta_min 15
_cell_volume 2554.9(3)
_computing_cell_refinement 'BRUKER KAPPA APEXII DUO DIFFRACTOMETER'
_computing_data_collection 'BRUKER KAPPA APEXII DUO DIFFRACTOMETER'
_computing_data_reduction 'BRUKER KAPPA APEXII DUO DIFFRACTOMETER'
_computing_molecular_graphics 'SIEMENS SHELXTL'
_computing_publication_material 'SIEMENS SHELXTL'
_computing_structure_refinement 'SHELXL-97 (Sheldrick, 2008)'
_computing_structure_solution 'SHELXS-97 (Sheldrick, 2008)'
_diffrn_ambient_temperature 296(2)
_diffrn_measured_fraction_theta_full 0.999
_diffrn_measured_fraction_theta_max 0.999
_diffrn_measurement_device_type 'BRUKER KAPPA APEXII DUO DIFFRACTOMETER'
_diffrn_measurement_method 'PHI & OMEGA SCAN'
_diffrn_radiation_monochromator graphite
_diffrn_radiation_source 'fine-focus sealed tube'
_diffrn_radiation_type MoK\a
_diffrn_radiation_wavelength 0.71073
_diffrn_reflns_av_R_equivalents 0.0797
_diffrn_reflns_av_sigmaI/netI 0.0709
_diffrn_reflns_limit_h_max 6
_diffrn_reflns_limit_h_min -11
_diffrn_reflns_limit_k_max 14
_diffrn_reflns_limit_k_min -14
_diffrn_reflns_limit_l_max 24
_diffrn_reflns_limit_l_min -25
_diffrn_reflns_number 17776
_diffrn_reflns_theta_full 25.25
_diffrn_reflns_theta_max 25.25
_diffrn_reflns_theta_min 1.92
_exptl_absorpt_coefficient_mu 4.317
_exptl_absorpt_correction_T_max 0.7456
_exptl_absorpt_correction_T_min 0.3524
_exptl_absorpt_correction_type multi-scan
_exptl_crystal_colour colourless
_exptl_crystal_density_diffrn 1.536
_exptl_crystal_density_method 'not measured'
_exptl_crystal_description block
_exptl_crystal_F_000 1176
_exptl_crystal_size_max 0.50
_exptl_crystal_size_mid 0.40
_exptl_crystal_size_min 0.30
_platon_squeeze_details
;
;
_refine_diff_density_max 2.034
_refine_diff_density_min -0.906
_refine_diff_density_rms 0.176
_refine_ls_abs_structure_details 'Flack H D (1983), Acta Cryst. A39, 876-881'
_refine_ls_abs_structure_Flack 0.18(2)
_refine_ls_extinction_method none
_refine_ls_goodness_of_fit_ref 1.027
_refine_ls_hydrogen_treatment riding
_refine_ls_matrix_type full
_refine_ls_number_parameters 345
_refine_ls_number_reflns 4605
_refine_ls_number_restraints 37
_refine_ls_restrained_S_all 1.028
_refine_ls_R_factor_all 0.0484
_refine_ls_R_factor_gt 0.0469
_refine_ls_shift/su_max 0.009
_refine_ls_shift/su_mean 0.001
_refine_ls_structure_factor_coef Fsqd
_refine_ls_weighting_details 'calc w=1/[\s^2^(Fo^2^)+(0.0818P)^2^+0.0000P] where P=(Fo^2^+2Fc^2^)/3'
_refine_ls_weighting_scheme calc
_refine_ls_wR_factor_gt 0.1183
_refine_ls_wR_factor_ref 0.1198
_reflns_number_gt 4377
_reflns_number_total 4605
_reflns_threshold_expression >2sigma(I)
_cod_data_source_file om6b00053_si_002.cif
_cod_data_source_block 2
_cod_depositor_comments
;
The following automatic conversions were performed:

data item '_symmetry_cell_setting' value 'Orthorhombic' was changed
to 'orthorhombic' in accordance with the
/home/saulius/struct/COD-crude-data/automatic-downloads/DataCite-retrospective/ACS/depositions/lib/dictionaries/cif_core.dic
dictionary named 'cif_core.dic' version 2.4.2 last updated on
2011-04-26.

Automatic conversion script
Id: cif_fix_values 6909 2019-04-08 15:41:33Z antanas 
;
_cod_original_sg_symbol_H-M P2(1)2(1)2(1)
_cod_database_code 4088391

loop_
_symmetry_equiv_pos_as_xyz
'x, y, z'
'-x+1/2, -y, z+1/2'
'-x, y+1/2, -z+1/2'
'x+1/2, -y+1/2, -z'

loop_
_atom_site_label
_atom_site_type_symbol
_atom_site_fract_x
_atom_site_fract_y
_atom_site_fract_z
_atom_site_U_iso_or_equiv
_atom_site_adp_type
_atom_site_occupancy
_atom_site_symmetry_multiplicity
_atom_site_calc_flag
_atom_site_refinement_flags
_atom_site_disorder_assembly
_atom_site_disorder_group
Ta1 Ta 0.84541(3) 0.32079(2) 0.334498(13) 0.03366(13) Uani 1 1 d . . .
N1 N 0.7628(8) 0.3223(7) 0.2486(3) 0.0449(16) Uani 1 1 d . . .
N2 N 0.7507(7) 0.4198(6) 0.3761(3) 0.0419(16) Uani 1 1 d . A .
O1 O 0.7460(7) 0.1793(5) 0.3713(3) 0.0480(14) Uani 1 1 d . . .
C1 C 1.0336(10) 0.2581(7) 0.2625(4) 0.0404(19) Uani 1 1 d . . .
C2 C 1.0380(9) 0.1896(6) 0.3270(4) 0.0398(18) Uani 1 1 d . . .
H2 H 0.9827 0.1118 0.3290 0.048 Uiso 1 1 calc R . .
C11 C 0.9511(12) 0.2194(8) 0.2062(4) 0.051(2) Uani 1 1 d . . .
H11A H 1.0093 0.2155 0.1693 0.061 Uiso 1 1 calc R . .
H11B H 0.9182 0.1462 0.2148 0.061 Uiso 1 1 calc R . .
C12 C 0.8376(11) 0.2891(8) 0.1918(4) 0.051(2) Uani 1 1 d . . .
H12A H 0.7769 0.2507 0.1633 0.061 Uiso 1 1 calc R . .
H12B H 0.8698 0.3538 0.1700 0.061 Uiso 1 1 calc R . .
C13 C 0.6408(12) 0.3790(9) 0.2324(5) 0.061(3) Uani 1 1 d . . .
H13A H 0.6205 0.3672 0.1884 0.091 Uiso 1 1 calc R . .
H13B H 0.6523 0.4557 0.2400 0.091 Uiso 1 1 calc R . .
H13C H 0.5678 0.3519 0.2579 0.091 Uiso 1 1 calc R . .
C14 C 0.6808(8) 0.5030(6) 0.4128(3) 0.0369(18) Uani 1 1 d D . .
C15 C 0.5376(18) 0.4659(18) 0.4326(15) 0.084(11) Uani 0.51(3) 1 d PD A 1
C16 C 0.747(2) 0.532(3) 0.4772(10) 0.110(15) Uani 0.51(3) 1 d PD A 1
C17 C 0.675(4) 0.6126(15) 0.3772(13) 0.092(13) Uani 0.51(3) 1 d PD A 1
C18 C 0.462(3) 0.559(3) 0.4669(13) 0.106(19) Uani 0.51(3) 1 d PD A 1
C22 C 0.574(2) 0.694(2) 0.4079(11) 0.077(9) Uani 0.51(3) 1 d PDU A 1
C23 C 0.431(3) 0.655(2) 0.4214(16) 0.16(3) Uani 0.51(3) 1 d PD A 1
C15' C 0.547(3) 0.535(2) 0.3815(18) 0.102(14) Uani 0.49(3) 1 d PD A 2
C16' C 0.653(4) 0.477(2) 0.4834(7) 0.107(11) Uani 0.49(3) 1 d PDU A 2
C17' C 0.761(2) 0.6167(16) 0.4102(14) 0.063(8) Uani 0.49(3) 1 d PD A 2
C18' C 0.442(3) 0.572(4) 0.4775(18) 0.081(12) Uani 0.49(3) 1 d PDU A 2
C22' C 0.558(2) 0.7285(16) 0.4205(16) 0.15(3) Uani 0.49(3) 1 d PD A 2
C23' C 0.468(2) 0.628(2) 0.4144(18) 0.083(11) Uani 0.49(3) 1 d PD A 2
C19 C 0.565(2) 0.5614(14) 0.5213(7) 0.137(9) Uani 1 1 d D . .
C20 C 0.6889(17) 0.6342(16) 0.5135(7) 0.172(13) Uani 1 1 d D A .
C21 C 0.6935(16) 0.7049(13) 0.4533(9) 0.115(7) Uani 1 1 d D . .
C24 C 0.6955(19) 0.1682(10) 0.4349(6) 0.096(5) Uani 1 1 d . . .
H24A H 0.7701 0.1564 0.4640 0.115 Uiso 1 1 calc R . .
H24B H 0.6492 0.2347 0.4474 0.115 Uiso 1 1 calc R . .
C25 C 0.605(2) 0.0786(16) 0.4379(7) 0.112(6) Uani 1 1 d . . .
H25A H 0.6410 0.0222 0.4655 0.135 Uiso 1 1 calc R . .
H25B H 0.5185 0.1021 0.4548 0.135 Uiso 1 1 calc R . .
C26 C 0.589(2) 0.0380(11) 0.3766(8) 0.105(5) Uani 1 1 d . . .
H26A H 0.4963 0.0489 0.3629 0.126 Uiso 1 1 calc R . .
H26B H 0.6076 -0.0397 0.3762 0.126 Uiso 1 1 calc R . .
C27 C 0.6825(17) 0.0954(11) 0.3325(6) 0.095(5) Uani 1 1 d . . .
H27A H 0.7495 0.0454 0.3157 0.114 Uiso 1 1 calc R . .
H27B H 0.6333 0.1279 0.2975 0.114 Uiso 1 1 calc R . .
B3 B 1.0495(12) 0.2694(9) 0.3932(4) 0.043(2) Uani 1 1 d . . .
H3 H 1.0081 0.2502 0.4403 0.051 Uiso 1 1 calc R . .
B4 B 1.0615(12) 0.4040(9) 0.3650(4) 0.046(2) Uani 1 1 d . . .
H4 H 1.0318 0.4760 0.3929 0.055 Uiso 1 1 calc R . .
B5 B 1.0481(12) 0.3947(7) 0.2803(4) 0.039(2) Uani 1 1 d . . .
H5 H 1.0063 0.4606 0.2507 0.046 Uiso 1 1 calc R . .
B6 B 1.1785(12) 0.1834(10) 0.2808(5) 0.055(3) Uani 1 1 d . . .
H6 H 1.2149 0.1118 0.2543 0.066 Uiso 1 1 calc R . .
B7 B 1.1901(11) 0.1912(10) 0.3646(6) 0.052(3) Uani 1 1 d . . .
H7 H 1.2334 0.1238 0.3926 0.062 Uiso 1 1 calc R . .
B8 B 1.2119(11) 0.3280(12) 0.3852(6) 0.058(3) Uani 1 1 d . . .
H8 H 1.2738 0.3500 0.4266 0.069 Uiso 1 1 calc R . .
B9 B 1.2110(12) 0.4113(10) 0.3158(5) 0.050(2) Uani 1 1 d . . .
H9 H 1.2699 0.4871 0.3115 0.061 Uiso 1 1 calc R . .
B10 B 1.1884(11) 0.3192(10) 0.2500(5) 0.046(2) Uani 1 1 d . . .
H10 H 1.2318 0.3359 0.2030 0.055 Uiso 1 1 calc R . .
B11 B 1.2857(15) 0.2785(12) 0.3167(7) 0.071(4) Uani 1 1 d . . .
H11 H 1.3960 0.2691 0.3130 0.086 Uiso 1 1 calc R . .

loop_
_atom_site_aniso_label
_atom_site_aniso_U_11
_atom_site_aniso_U_22
_atom_site_aniso_U_33
_atom_site_aniso_U_23
_atom_site_aniso_U_13
_atom_site_aniso_U_12
Ta1 0.0412(2) 0.03303(18) 0.02680(17) -0.00048(12) 0.00033(13) 0.00040(13)
N1 0.053(5) 0.047(4) 0.035(3) 0.003(3) -0.008(3) -0.006(4)
N2 0.034(4) 0.051(4) 0.041(3) 0.001(3) -0.001(3) -0.008(3)
O1 0.054(4) 0.044(3) 0.046(3) -0.005(3) -0.002(3) -0.014(3)
C1 0.051(5) 0.033(4) 0.037(4) -0.003(3) 0.016(4) -0.002(4)
C2 0.053(5) 0.022(3) 0.044(4) 0.010(4) -0.001(4) 0.013(3)
C11 0.071(7) 0.046(5) 0.036(4) -0.014(4) 0.018(4) -0.006(5)
C12 0.073(7) 0.052(5) 0.028(4) -0.006(3) -0.011(4) -0.011(5)
C13 0.058(6) 0.073(7) 0.051(5) 0.008(5) -0.012(5) -0.014(6)
C14 0.043(5) 0.036(4) 0.032(4) -0.002(3) 0.000(3) -0.002(3)
C15 0.079(16) 0.036(11) 0.14(2) -0.031(14) 0.057(17) -0.018(11)
C16 0.046(14) 0.20(3) 0.082(16) -0.10(2) -0.026(12) 0.053(18)
C17 0.15(4) 0.046(13) 0.077(16) 0.005(12) 0.06(2) 0.016(17)
C18 0.050(17) 0.11(3) 0.16(4) -0.04(3) 0.06(2) -0.012(18)
C22 0.092(12) 0.065(12) 0.074(11) -0.009(9) 0.005(9) 0.004(9)
C23 0.25(6) 0.14(4) 0.09(2) 0.00(2) 0.09(3) 0.14(4)
C15' 0.074(18) 0.065(17) 0.17(3) -0.05(2) -0.06(2) 0.028(16)
C16' 0.115(14) 0.112(14) 0.094(13) 0.002(9) -0.003(9) 0.005(10)
C17' 0.048(13) 0.041(11) 0.10(2) -0.020(12) 0.001(13) -0.029(10)
C18' 0.080(15) 0.079(14) 0.085(13) 0.002(9) 0.025(9) 0.009(9)
C22' 0.27(6) 0.012(12) 0.18(4) -0.037(16) 0.15(4) -0.017(18)
C23' 0.020(11) 0.10(2) 0.13(3) -0.03(2) 0.020(14) 0.006(13)
C19 0.25(3) 0.091(12) 0.069(9) 0.019(8) 0.007(13) -0.010(15)
C20 0.098(14) 0.33(4) 0.087(12) -0.100(18) -0.028(10) 0.065(18)
C21 0.084(12) 0.082(11) 0.18(2) 0.007(12) 0.033(13) -0.002(8)
C24 0.162(16) 0.072(8) 0.054(6) -0.005(6) 0.035(8) -0.058(9)
C25 0.127(14) 0.135(14) 0.076(9) 0.016(9) 0.027(9) -0.062(11)
C26 0.143(14) 0.061(8) 0.110(11) -0.012(8) 0.012(10) -0.051(9)
C27 0.140(13) 0.070(8) 0.074(7) -0.027(7) 0.010(9) -0.051(8)
B3 0.051(6) 0.052(6) 0.026(4) 0.003(4) 0.000(4) -0.006(5)
B4 0.058(7) 0.046(6) 0.033(5) 0.006(4) -0.002(4) 0.004(5)
B5 0.057(6) 0.028(4) 0.032(4) 0.012(3) 0.011(4) -0.004(4)
B6 0.061(7) 0.046(6) 0.058(6) -0.001(5) 0.021(5) 0.009(6)
B7 0.040(6) 0.047(6) 0.068(7) 0.022(5) 0.002(5) 0.003(4)
B8 0.035(5) 0.077(8) 0.060(6) 0.019(7) 0.003(5) 0.008(6)
B9 0.046(6) 0.053(6) 0.052(6) -0.003(5) 0.003(4) 0.000(5)
B10 0.048(6) 0.049(5) 0.040(5) 0.010(5) 0.018(4) 0.000(5)
B11 0.057(7) 0.071(8) 0.086(9) 0.043(7) 0.018(7) 0.013(6)

loop_
_atom_type_symbol
_atom_type_description
_atom_type_scat_dispersion_real
_atom_type_scat_dispersion_imag
_atom_type_scat_source
C C 0.0033 0.0016 'International Tables Vol C Tables 4.2.6.8 and 6.1.1.4'
H H 0.0000 0.0000 'International Tables Vol C Tables 4.2.6.8 and 6.1.1.4'
B B 0.0013 0.0007 'International Tables Vol C Tables 4.2.6.8 and 6.1.1.4'
N N 0.0061 0.0033 'International Tables Vol C Tables 4.2.6.8 and 6.1.1.4'
Ta Ta -0.7052 6.5227 'International Tables Vol C Tables 4.2.6.8 and 6.1.1.4'
O O 0.0106 0.0060 'International Tables Vol C Tables 4.2.6.8 and 6.1.1.4'

loop_
_geom_angle_atom_site_label_1
_geom_angle_atom_site_label_2
_geom_angle_atom_site_label_3
_geom_angle
N2 Ta1 N1 103.2(3)
N2 Ta1 O1 97.5(3)
N1 Ta1 O1 98.5(3)
N2 Ta1 B3 111.3(3)
N1 Ta1 B3 143.3(3)
O1 Ta1 B3 89.3(3)
N2 Ta1 B4 92.8(3)
N1 Ta1 B4 126.4(3)
O1 Ta1 B4 130.0(3)
B3 Ta1 B4 41.9(3)
N2 Ta1 B5 114.1(3)
N1 Ta1 B5 84.8(3)
O1 Ta1 B5 146.6(3)
B3 Ta1 B5 70.1(4)
B4 Ta1 B5 42.6(3)
N2 Ta1 C2 151.4(3)
N1 Ta1 C2 105.2(3)
O1 Ta1 C2 81.6(3)
B3 Ta1 C2 40.4(3)
B4 Ta1 C2 67.5(3)
B5 Ta1 C2 65.7(3)
N2 Ta1 C1 154.1(3)
N1 Ta1 C1 76.0(3)
O1 Ta1 C1 108.2(3)
B3 Ta1 C1 67.5(3)
B4 Ta1 C1 68.9(3)
B5 Ta1 C1 40.2(3)
C2 Ta1 C1 37.1(3)
C13 N1 C12 111.4(7)
C13 N1 Ta1 124.6(6)
C12 N1 Ta1 122.3(6)
C14 N2 Ta1 176.2(6)
C24 O1 C27 107.9(8)
C24 O1 Ta1 125.1(6)
C27 O1 Ta1 124.5(6)
C11 C1 C2 121.1(8)
C11 C1 B5 121.3(8)
C2 C1 B5 108.7(6)
C11 C1 B10 119.7(7)
C2 C1 B10 109.4(7)
B5 C1 B10 62.5(6)
C11 C1 B6 116.9(8)
C2 C1 B6 60.9(6)
B5 C1 B6 113.1(8)
B10 C1 B6 62.0(6)
C11 C1 Ta1 99.7(6)
C2 C1 Ta1 70.6(4)
B5 C1 Ta1 68.6(5)
B10 C1 Ta1 128.0(6)
B6 C1 Ta1 129.3(5)
C1 C2 B6 63.8(6)
C1 C2 B7 114.5(7)
B6 C2 B7 62.8(7)
C1 C2 B3 113.4(6)
B6 C2 B3 116.1(8)
B7 C2 B3 63.5(7)
C1 C2 Ta1 72.3(4)
B6 C2 Ta1 133.6(6)
B7 C2 Ta1 129.7(6)
B3 C2 Ta1 68.4(5)
C12 C11 C1 113.5(7)
C11 C12 N1 112.7(7)
N2 C14 C15' 111.4(10)
N2 C14 C17 111.6(9)
C15' C14 C17 62(2)
N2 C14 C16' 116.9(10)
C15' C14 C16' 108(2)
C17 C14 C16' 129.9(14)
N2 C14 C15 112.0(9)
C15' C14 C15 53.2(19)
C17 C14 C15 110.9(18)
C16' C14 C15 61.2(19)
N2 C14 C16 115.1(8)
C15' C14 C16 133.2(13)
C17 C14 C16 104(2)
C16' C14 C16 43.6(18)
C15 C14 C16 102.5(17)
N2 C14 C17' 110.7(9)
C15' C14 C17' 100.9(17)
C17 C14 C17' 40.9(16)
C16' C14 C17' 107.3(17)
C15 C14 C17' 136.0(12)
C16 C14 C17' 67.9(18)
C18 C15 C14 110.6(17)
C14 C16 C20 116.9(13)
C14 C17 C22 112.3(17)
C14 C17 C21 95.6(14)
C22 C17 C21 49.5(9)
C19 C18 C23 126(3)
C19 C18 C15 92.2(17)
C23 C18 C15 112(2)
C21 C22 C23 129(3)
C21 C22 C17 79.7(18)
C23 C22 C17 118(2)
C22 C23 C18 100(3)
C14 C15' C23' 116(2)
C14 C16' C19 117.0(14)
C21 C17' C14 111.6(14)
C23' C18' C19 116(3)
C23' C22' C21 113.5(18)
C18' C23' C22' 113(3)
C18' C23' C15' 99(3)
C22' C23' C15' 109.2(18)
C20 C19 C18' 122(2)
C20 C19 C18 117.6(18)
C18' C19 C18 13(2)
C20 C19 C16' 83.3(19)
C18' C19 C16' 101(2)
C18 C19 C16' 88.8(18)
C19 C20 C21 116.3(12)
C19 C20 C16 83.1(15)
C21 C20 C16 92.1(17)
C22 C21 C22' 19.7(11)
C22 C21 C20 116.5(17)
C22' C21 C20 117.0(18)
C22 C21 C17' 84.5(15)
C22' C21 C17' 103.9(19)
C20 C21 C17' 96.0(16)
C22 C21 C17 50.7(10)
C22' C21 C17 70.1(15)
C20 C21 C17 110.3(11)
C17' C21 C17 33.8(12)
C25 C24 O1 109.5(10)
C26 C25 C24 107.8(11)
C25 C26 C27 109.8(12)
O1 C27 C26 104.5(10)
C2 B3 B4 105.3(6)
C2 B3 B8 102.4(8)
B4 B3 B8 61.7(6)
C2 B3 B7 58.1(6)
B4 B3 B7 109.5(8)
B8 B3 B7 58.6(7)
C2 B3 Ta1 71.3(4)
B4 B3 Ta1 69.2(5)
B8 B3 Ta1 126.6(6)
B7 B3 Ta1 127.4(6)
B3 B4 B5 105.9(7)
B3 B4 B8 59.5(6)
B5 B4 B8 105.3(8)
B3 B4 B9 107.2(8)
B5 B4 B9 59.5(6)
B8 B4 B9 59.1(6)
B3 B4 Ta1 68.9(5)
B5 B4 Ta1 69.4(5)
B8 B4 Ta1 124.5(7)
B9 B4 Ta1 125.7(6)
C1 B5 B10 58.9(6)
C1 B5 B9 106.1(8)
B10 B5 B9 60.5(6)
C1 B5 B4 106.6(6)
B10 B5 B4 109.3(8)
B9 B5 B4 60.7(6)
C1 B5 Ta1 71.2(5)
B10 B5 Ta1 127.2(6)
B9 B5 Ta1 125.3(5)
B4 B5 Ta1 67.9(5)
C2 B6 C1 55.3(5)
C2 B6 B11 102.7(8)
C1 B6 B11 104.3(8)
C2 B6 B7 58.7(6)
C1 B6 B7 104.3(7)
B11 B6 B7 59.6(7)
C2 B6 B10 102.2(7)
C1 B6 B10 58.5(6)
B11 B6 B10 60.3(7)
B7 B6 B10 108.0(9)
C2 B7 B8 103.6(7)
C2 B7 B11 102.5(8)
B8 B7 B11 59.3(7)
C2 B7 B6 58.5(6)
B8 B7 B6 107.9(8)
B11 B7 B6 59.5(8)
C2 B7 B3 58.4(5)
B8 B7 B3 60.0(6)
B11 B7 B3 106.7(8)
B6 B7 B3 108.2(8)
B11 B8 B7 60.5(8)
B11 B8 B3 108.8(10)
B7 B8 B3 61.4(7)
B11 B8 B9 61.1(6)
B7 B8 B9 110.2(9)
B3 B8 B9 107.8(8)
B11 B8 B4 109.4(8)
B7 B8 B4 109.5(9)
B3 B8 B4 58.8(6)
B9 B8 B4 60.6(6)
B8 B9 B11 57.9(7)
B8 B9 B5 106.4(8)
B11 B9 B5 106.0(9)
B8 B9 B10 106.0(9)
B11 B9 B10 59.4(8)
B5 B9 B10 59.7(6)
B8 B9 B4 60.3(6)
B11 B9 B4 106.7(8)
B5 B9 B4 59.8(6)
B10 B9 B4 108.0(8)
C1 B10 B11 103.9(7)
C1 B10 B5 58.6(5)
B11 B10 B5 106.5(7)
C1 B10 B6 59.5(6)
B11 B10 B6 58.8(7)
B5 B10 B6 108.0(6)
C1 B10 B9 105.4(7)
B11 B10 B9 59.9(7)
B5 B10 B9 59.9(6)
B6 B10 B9 108.0(7)
B8 B11 B6 109.7(9)
B8 B11 B7 60.1(8)
B6 B11 B7 61.0(7)
B8 B11 B10 109.5(9)
B6 B11 B10 61.0(8)
B7 B11 B10 109.6(10)
B8 B11 B9 61.0(7)
B6 B11 B9 110.5(10)
B7 B11 B9 109.8(9)
B10 B11 B9 60.7(7)

loop_
_geom_bond_atom_site_label_1
_geom_bond_atom_site_label_2
_geom_bond_distance
Ta1 N2 1.766(7)
Ta1 N1 1.987(6)
Ta1 O1 2.138(6)
Ta1 B3 2.451(11)
Ta1 B4 2.455(12)
Ta1 B5 2.480(10)
Ta1 C2 2.497(8)
Ta1 C1 2.523(9)
N1 C13 1.434(14)
N1 C12 1.466(12)
N2 C14 1.454(10)
O1 C24 1.439(13)
O1 C27 1.454(12)
C1 C11 1.516(13)
C1 C2 1.599(11)
C1 B5 1.719(12)
C1 B10 1.725(14)
C1 B6 1.745(15)
C2 B6 1.700(13)
C2 B7 1.703(14)
C2 B3 1.707(12)
C11 C12 1.443(15)
C14 C15' 1.53(3)
C14 C17 1.537(10)
C14 C16' 1.546(10)
C14 C15 1.547(10)
C14 C16 1.548(9)
C14 C17' 1.603(19)
C15 C18 1.546(10)
C16 C20 1.577(10)
C17 C22 1.552(10)
C17 C21 1.97(4)
C18 C19 1.536(10)
C18 C23 1.540(10)
C22 C21 1.524(10)
C22 C23 1.531(10)
C15' C23' 1.543(10)
C16' C19 1.567(10)
C17' C21 1.562(10)
C18' C23' 1.52(5)
C18' C19 1.534(10)
C22' C23' 1.529(10)
C22' C21 1.534(10)
C19 C20 1.522(10)
C20 C21 1.536(10)
C24 C25 1.418(18)
C25 C26 1.39(2)
C26 C27 1.490(19)
B3 B4 1.755(15)
B3 B8 1.768(15)
B3 B7 1.794(16)
B4 B5 1.794(13)
B4 B8 1.806(15)
B4 B9 1.810(16)
B5 B10 1.786(15)
B5 B9 1.789(17)
B6 B11 1.75(2)
B6 B7 1.774(17)
B6 B10 1.787(16)
B7 B8 1.743(19)
B7 B11 1.750(16)
B8 B11 1.729(19)
B8 B9 1.783(16)
B9 B11 1.786(18)
B9 B10 1.800(16)
B10 B11 1.775(18)

loop_
_platon_squeeze_void_nr
_platon_squeeze_void_average_x
_platon_squeeze_void_average_y
_platon_squeeze_void_average_z
_platon_squeeze_void_volume
_platon_squeeze_void_count_electrons
1 0.090 0.642 0.448 16.3 0.3
2 0.409 0.358 0.948 16.4 0.4
3 0.590 0.858 0.552 16.3 0.4
4 0.909 0.142 0.052 16.3 0.2
